data_2234097
loop_
_publ_author_name
'Kapoor, Kamini'
'Gupta, Vivek K.'
'Paul, Satya'
'Sahi, Seema'
'Kant, Rajni'

_publ_section_title
;
 4-Bromobenzoic
 acid--6-(4-bromophenyl)-3-methyl-1,2,4-triazolo[3,4-<i>b</i>][1,3,4]thiadiazole
 (1/1)
;
_journal_coeditor_code BH2421
_journal_issue 4
_journal_name_full 'Acta Crystallographica Section E'
_journal_page_first o1185
_journal_page_last o1186
_journal_paper_doi 10.1107/S1600536812012184
_journal_volume 68
_journal_year 2012
_chemical_formula_iupac 'C10 H7 Br N4 S, C7 H5 Br O2'
_chemical_formula_moiety 'C10 H7 Br N4 S, C7 H5 Br O2'
_chemical_formula_sum 'C17 H12 Br2 N4 O2 S'
_chemical_formula_weight 496.19
_chemical_name_systematic
;
4-Bromobenzoic acid--6-(4-bromophenyl)-3-methyl-1,2,4-
triazolo[3,4-<i>b</i>][1,3,4]thiadiazole (1/1)
;
_space_group_IT_number 2
_symmetry_cell_setting triclinic
_symmetry_space_group_name_Hall '-P 1'
_symmetry_space_group_name_H-M 'P -1'
_atom_sites_solution_hydrogens geom
_atom_sites_solution_primary direct
_atom_sites_solution_secondary difmap
_audit_creation_method SHELXL97
_cell_angle_alpha 94.090(4)
_cell_angle_beta 92.961(3)
_cell_angle_gamma 99.326(4)
_cell_formula_units_Z 2
_cell_length_a 7.7592(3)
_cell_length_b 8.0634(4)
_cell_length_c 14.9076(7)
_cell_measurement_reflns_used 2731
_cell_measurement_temperature 293(2)
_cell_measurement_theta_max 28.8746
_cell_measurement_theta_min 3.3739
_cell_volume 916.13(7)
_computing_cell_refinement 'CrysAlis PRO CCD (Oxford Diffraction, 2010)'
_computing_data_collection 'CrysAlis PRO CCD (Oxford Diffraction, 2010)'
_computing_data_reduction 'CrysAlis PRO RED (Oxford Diffraction, 2010)'
_computing_molecular_graphics 'ORTEP-3 (Farrugia, 1997)'
_computing_publication_material 'PLATON (Spek, 2009)'
_computing_structure_refinement 'SHELXL97 (Sheldrick, 2008)'
_computing_structure_solution 'SHELXS97 (Sheldrick, 2008)'
_diffrn_ambient_temperature 293(2)
_diffrn_detector_area_resol_mean 16.1049
_diffrn_measured_fraction_theta_full 0.998
_diffrn_measured_fraction_theta_max 0.998
_diffrn_measurement_device_type 'Oxford Diffraction Xcalibur Sapphire3'
_diffrn_measurement_method \w
_diffrn_radiation_monochromator graphite
_diffrn_radiation_source 'fine-focus sealed tube'
_diffrn_radiation_type MoK\a
_diffrn_radiation_wavelength 0.71073
_diffrn_reflns_av_R_equivalents 0.0356
_diffrn_reflns_av_sigmaI/netI 0.0577
_diffrn_reflns_limit_h_max 9
_diffrn_reflns_limit_h_min -9
_diffrn_reflns_limit_k_max 9
_diffrn_reflns_limit_k_min -9
_diffrn_reflns_limit_l_max 18
_diffrn_reflns_limit_l_min -18
_diffrn_reflns_number 8264
_diffrn_reflns_theta_full 26.00
_diffrn_reflns_theta_max 26.00
_diffrn_reflns_theta_min 3.38
_diffrn_standards_decay_% 0
_diffrn_standards_interval_count 0
_diffrn_standards_interval_time 0
_diffrn_standards_number 0
_exptl_absorpt_coefficient_mu 4.558
_exptl_absorpt_correction_T_max 1.00000
_exptl_absorpt_correction_T_min 0.58134
_exptl_absorpt_correction_type multi-scan
_exptl_absorpt_process_details '(CrysAlis PRO RED; Oxford Diffraction, 2010)'
_exptl_crystal_colour white
_exptl_crystal_density_diffrn 1.799
_exptl_crystal_density_method 'not measured'
_exptl_crystal_description block
_exptl_crystal_F_000 488
_exptl_crystal_size_max 0.3
_exptl_crystal_size_mid 0.2
_exptl_crystal_size_min 0.2
_refine_diff_density_max 0.433
_refine_diff_density_min -0.508
_refine_ls_extinction_method none
_refine_ls_goodness_of_fit_ref 1.013
_refine_ls_hydrogen_treatment constr
_refine_ls_matrix_type full
_refine_ls_number_constraints 0
_refine_ls_number_parameters 236
_refine_ls_number_reflns 3594
_refine_ls_number_restraints 0
_refine_ls_restrained_S_all 1.013
_refine_ls_R_factor_all 0.0897
_refine_ls_R_factor_gt 0.0480
_refine_ls_shift/su_max 0.001
_refine_ls_shift/su_mean 0.000
_refine_ls_structure_factor_coef Fsqd
_refine_ls_weighting_details 'calc w=1/[\s^2^(Fo^2^)+(0.0424P)^2^+0.2229P] where P=(Fo^2^+2Fc^2^)/3'
_refine_ls_weighting_scheme calc
_refine_ls_wR_factor_gt 0.0957
_refine_ls_wR_factor_ref 0.1161
_reflns_number_gt 2254
_reflns_number_total 3594
_reflns_threshold_expression I>2\s(I)
_cod_data_source_file bh2421.cif
_cod_data_source_block I
_cod_database_code 2234097
_cod_database_fobs_code 2234097

loop_
_symmetry_equiv_pos_as_xyz
'x, y, z'
'-x, -y, -z'

loop_
_atom_site_type_symbol
_atom_site_label
_atom_site_fract_x
_atom_site_fract_y
_atom_site_fract_z
_atom_site_U_iso_or_equiv
_atom_site_adp_type
_atom_site_calc_flag
_atom_site_refinement_flags
_atom_site_occupancy
_atom_site_symmetry_multiplicity
Br Br1 0.48693(7) 0.65776(8) 0.62657(4) 0.0850(3) Uani d . 1 1
Br Br2 0.15874(8) 0.27859(8) 0.50571(4) 0.0967(3) Uani d . 1 1
N N1 -0.4623(4) 0.3387(4) 1.0195(2) 0.0462(9) Uani d . 1 1
N N2 -0.4261(4) 0.1982(4) 1.0619(2) 0.0445(9) Uani d . 1 1
C C3 -0.2777(5) 0.1581(5) 1.0362(3) 0.0397(10) Uani d . 1 1
N N4 -0.2150(4) 0.2704(4) 0.9772(2) 0.0352(8) Uani d . 1 1
N N5 -0.0694(4) 0.2926(4) 0.9277(2) 0.0375(8) Uani d . 1 1
C C6 -0.0778(5) 0.4209(5) 0.8811(3) 0.0340(9) Uani d . 1 1
S S7 -0.25764(12) 0.52658(14) 0.89676(7) 0.0435(3) Uani d . 1 1
C C8 -0.3311(5) 0.3782(5) 0.9699(3) 0.0360(9) Uani d . 1 1
C C9 -0.1926(5) 0.0180(5) 1.0658(3) 0.0554(13) Uani d . 1 1
H H9A -0.2529 -0.0311 1.1146 0.083 Uiso calc R 1 1
H H9B -0.0728 0.0603 1.0855 0.083 Uiso calc R 1 1
H H9C -0.1970 -0.0661 1.0164 0.083 Uiso calc R 1 1
C C10 0.0567(5) 0.4805(5) 0.8205(3) 0.0361(9) Uani d . 1 1
C C11 0.2088(5) 0.4096(5) 0.8184(3) 0.0440(10) Uani d . 1 1
H H11 0.2251 0.3262 0.8565 0.053 Uiso calc R 1 1
C C12 0.3355(5) 0.4618(6) 0.7602(3) 0.0527(12) Uani d . 1 1
H H12 0.4359 0.4128 0.7583 0.063 Uiso calc R 1 1
C C13 0.3124(5) 0.5858(6) 0.7056(3) 0.0480(11) Uani d . 1 1
C C14 0.1622(6) 0.6563(6) 0.7054(3) 0.0657(14) Uani d . 1 1
H H14 0.1465 0.7390 0.6667 0.079 Uiso calc R 1 1
C C15 0.0365(6) 0.6033(6) 0.7628(3) 0.0547(12) Uani d . 1 1
H H15 -0.0648 0.6511 0.7629 0.066 Uiso calc R 1 1
C C16 -0.2498(6) 0.0900(5) 0.7076(3) 0.0474(11) Uani d . 1 1
C C17 -0.2908(7) 0.1880(7) 0.6397(3) 0.0694(15) Uani d . 1 1
H H17 -0.4023 0.2159 0.6342 0.083 Uiso calc R 1 1
C C18 -0.1704(8) 0.2442(7) 0.5808(4) 0.0782(16) Uani d . 1 1
H H18 -0.1989 0.3108 0.5357 0.094 Uiso calc R 1 1
C C19 -0.0075(7) 0.2015(6) 0.5886(3) 0.0596(13) Uani d . 1 1
C C20 0.0382(6) 0.1051(6) 0.6543(3) 0.0614(13) Uani d . 1 1
H H20 0.1500 0.0776 0.6590 0.074 Uiso calc R 1 1
C C21 -0.0852(6) 0.0486(6) 0.7140(3) 0.0557(12) Uani d . 1 1
H H21 -0.0560 -0.0181 0.7590 0.067 Uiso calc R 1 1
C C22 -0.3841(6) 0.0335(6) 0.7719(3) 0.0541(12) Uani d . 1 1
O O23 -0.5243(5) 0.0796(5) 0.7726(3) 0.0950(13) Uani d . 1 1
O O24 -0.3345(4) -0.0720(4) 0.8274(2) 0.0619(9) Uani d . 1 1
H H24 -0.4124 -0.0992 0.8612 0.093 Uiso calc R 1 1

loop_
_atom_site_aniso_label
_atom_site_aniso_U_11
_atom_site_aniso_U_22
_atom_site_aniso_U_33
_atom_site_aniso_U_12
_atom_site_aniso_U_13
_atom_site_aniso_U_23
Br1 0.0729(4) 0.1007(5) 0.0763(4) -0.0147(3) 0.0444(3) 0.0090(3)
Br2 0.1079(5) 0.0963(5) 0.0782(5) -0.0219(4) 0.0536(4) 0.0087(3)
N1 0.0459(19) 0.044(2) 0.056(2) 0.0171(16) 0.0223(17) 0.0206(18)
N2 0.0456(19) 0.044(2) 0.049(2) 0.0128(16) 0.0183(16) 0.0164(17)
C3 0.044(2) 0.041(3) 0.039(2) 0.0135(19) 0.0142(19) 0.0119(19)
N4 0.0386(17) 0.0350(19) 0.0361(19) 0.0122(15) 0.0118(14) 0.0096(15)
N5 0.0347(17) 0.041(2) 0.041(2) 0.0145(15) 0.0147(14) 0.0099(16)
C6 0.036(2) 0.033(2) 0.034(2) 0.0071(17) 0.0065(17) 0.0032(18)
S7 0.0403(5) 0.0434(7) 0.0537(7) 0.0157(5) 0.0182(5) 0.0205(5)
C8 0.037(2) 0.039(2) 0.038(2) 0.0161(18) 0.0110(18) 0.0093(18)
C9 0.058(3) 0.054(3) 0.065(3) 0.026(2) 0.025(2) 0.032(2)
C10 0.034(2) 0.039(2) 0.036(2) 0.0052(17) 0.0076(17) 0.0027(18)
C11 0.043(2) 0.046(3) 0.048(3) 0.011(2) 0.0139(19) 0.014(2)
C12 0.038(2) 0.065(3) 0.058(3) 0.009(2) 0.014(2) 0.008(3)
C13 0.040(2) 0.056(3) 0.044(3) -0.008(2) 0.020(2) 0.000(2)
C14 0.079(3) 0.065(4) 0.062(3) 0.018(3) 0.031(3) 0.032(3)
C15 0.061(3) 0.059(3) 0.054(3) 0.024(2) 0.023(2) 0.026(2)
C16 0.057(3) 0.039(3) 0.046(3) 0.002(2) 0.018(2) 0.004(2)
C17 0.075(3) 0.075(4) 0.068(4) 0.022(3) 0.024(3) 0.034(3)
C18 0.096(4) 0.079(4) 0.065(4) 0.013(3) 0.026(3) 0.036(3)
C19 0.068(3) 0.055(3) 0.050(3) -0.011(3) 0.024(2) 0.002(2)
C20 0.058(3) 0.062(3) 0.063(3) 0.002(2) 0.014(2) 0.009(3)
C21 0.057(3) 0.055(3) 0.055(3) 0.004(2) 0.014(2) 0.014(2)
C22 0.059(3) 0.049(3) 0.056(3) 0.006(2) 0.025(2) 0.015(2)
O23 0.092(3) 0.107(3) 0.112(3) 0.055(2) 0.064(2) 0.065(3)
O24 0.0582(18) 0.075(2) 0.058(2) 0.0100(17) 0.0270(15) 0.0309(18)

loop_
_atom_type_symbol
_atom_type_description
_atom_type_scat_dispersion_real
_atom_type_scat_dispersion_imag
_atom_type_scat_source
C C 0.0033 0.0016 'International Tables Vol C Tables 4.2.6.8 and 6.1.1.4'
H H 0.0000 0.0000 'International Tables Vol C Tables 4.2.6.8 and 6.1.1.4'
N N 0.0061 0.0033 'International Tables Vol C Tables 4.2.6.8 and 6.1.1.4'
O O 0.0106 0.0060 'International Tables Vol C Tables 4.2.6.8 and 6.1.1.4'
S S 0.1246 0.1234 'International Tables Vol C Tables 4.2.6.8 and 6.1.1.4'
Br Br -0.2901 2.4595 'International Tables Vol C Tables 4.2.6.8 and 6.1.1.4'

loop_
_geom_angle_atom_site_label_1
_geom_angle_atom_site_label_2
_geom_angle_atom_site_label_3
_geom_angle
C8 N1 N2 104.9(3)
C3 N2 N1 110.0(3)
N2 C3 N4 107.2(4)
N2 C3 C9 126.9(4)
N4 C3 C9 125.9(3)
C8 N4 C3 106.8(3)
C8 N4 N5 118.7(3)
C3 N4 N5 134.5(3)
C6 N5 N4 107.6(3)
N5 C6 C10 122.4(3)
N5 C6 S7 116.7(3)
C10 C6 S7 120.9(3)
C8 S7 C6 87.70(18)
N1 C8 N4 111.2(3)
N1 C8 S7 139.6(3)
N4 C8 S7 109.2(3)
C3 C9 H9A 109.5
C3 C9 H9B 109.5
H9A C9 H9B 109.5
C3 C9 H9C 109.5
H9A C9 H9C 109.5
H9B C9 H9C 109.5
C15 C10 C11 118.2(4)
C15 C10 C6 122.0(4)
C11 C10 C6 119.8(4)
C12 C11 C10 120.6(4)
C12 C11 H11 119.7
C10 C11 H11 119.7
C13 C12 C11 119.5(4)
C13 C12 H12 120.3
C11 C12 H12 120.3
C12 C13 C14 121.1(4)
C12 C13 Br1 119.3(3)
C14 C13 Br1 119.6(4)
C15 C14 C13 119.1(4)
C15 C14 H14 120.4
C13 C14 H14 120.4
C14 C15 C10 121.5(4)
C14 C15 H15 119.3
C10 C15 H15 119.3
C21 C16 C17 118.6(4)
C21 C16 C22 121.9(4)
C17 C16 C22 119.5(4)
C18 C17 C16 121.0(5)
C18 C17 H17 119.5
C16 C17 H17 119.5
C17 C18 C19 119.2(5)
C17 C18 H18 120.4
C19 C18 H18 120.4
C20 C19 C18 121.6(4)
C20 C19 Br2 119.4(4)
C18 C19 Br2 119.0(4)
C19 C20 C21 118.7(4)
C19 C20 H20 120.6
C21 C20 H20 120.6
C16 C21 C20 120.7(5)
C16 C21 H21 119.6
C20 C21 H21 119.6
O23 C22 O24 123.5(4)
O23 C22 C16 123.2(5)
O24 C22 C16 113.2(4)
C22 O24 H24 109.5

loop_
_geom_bond_atom_site_label_1
_geom_bond_atom_site_label_2
_geom_bond_distance
Br1 C13 1.888(4)
Br2 C19 1.895(4)
N1 C8 1.301(5)
N1 N2 1.395(4)
N2 C3 1.313(5)
C3 N4 1.359(5)
C3 C9 1.480(5)
N4 C8 1.355(4)
N4 N5 1.375(4)
N5 C6 1.295(5)
C6 C10 1.460(5)
C6 S7 1.766(4)
S7 C8 1.724(4)
C9 H9A 0.9600
C9 H9B 0.9600
C9 H9C 0.9600
C10 C15 1.380(6)
C10 C11 1.394(5)
C11 C12 1.379(5)
C11 H11 0.9300
C12 C13 1.362(6)
C12 H12 0.9300
C13 C14 1.377(6)
C14 C15 1.367(6)
C14 H14 0.9300
C15 H15 0.9300
C16 C21 1.372(6)
C16 C17 1.383(6)
C16 C22 1.491(6)
C17 C18 1.362(7)
C17 H17 0.9300
C18 C19 1.364(7)
C18 H18 0.9300
C19 C20 1.360(7)
C20 C21 1.386(6)
C20 H20 0.9300
C21 H21 0.9300
C22 O23 1.205(5)
C22 O24 1.315(5)
O24 H24 0.8200

loop_
_geom_hbond_atom_site_label_D
_geom_hbond_atom_site_label_H
_geom_hbond_atom_site_label_A
_geom_hbond_site_symmetry_A
_geom_hbond_distance_DH
_geom_hbond_distance_HA
_geom_hbond_distance_DA
_geom_hbond_angle_DHA
_geom_hbond_publ_flag
O24 H24 N2 2_457 0.82 1.87 2.674(4) 169 yes
C9 H9A O23 2_457 0.96 2.48 3.393(6) 159 yes

loop_
_geom_torsion_atom_site_label_1
_geom_torsion_atom_site_label_2
_geom_torsion_atom_site_label_3
_geom_torsion_atom_site_label_4
_geom_torsion
C8 N1 N2 C3 -0.4(5)
N1 N2 C3 N4 -0.1(5)
N1 N2 C3 C9 179.6(4)
N2 C3 N4 C8 0.5(5)
C9 C3 N4 C8 -179.2(4)
N2 C3 N4 N5 -179.2(4)
C9 C3 N4 N5 1.1(7)
C8 N4 N5 C6 -0.6(5)
C3 N4 N5 C6 179.1(4)
N4 N5 C6 C10 180.0(3)
N4 N5 C6 S7 2.0(4)
N5 C6 S7 C8 -2.3(3)
C10 C6 S7 C8 179.8(3)
N2 N1 C8 N4 0.8(5)
N2 N1 C8 S7 -179.3(4)
C3 N4 C8 N1 -0.8(5)
N5 N4 C8 N1 179.0(3)
C3 N4 C8 S7 179.2(3)
N5 N4 C8 S7 -1.0(4)
C6 S7 C8 N1 -178.3(5)
C6 S7 C8 N4 1.7(3)
N5 C6 C10 C15 171.8(4)
S7 C6 C10 C15 -10.4(6)
N5 C6 C10 C11 -6.5(6)
S7 C6 C10 C11 171.3(3)
C15 C10 C11 C12 0.3(6)
C6 C10 C11 C12 178.6(4)
C10 C11 C12 C13 1.1(7)
C11 C12 C13 C14 -2.0(7)
C11 C12 C13 Br1 179.6(3)
C12 C13 C14 C15 1.6(7)
Br1 C13 C14 C15 179.9(4)
C13 C14 C15 C10 -0.2(8)
C11 C10 C15 C14 -0.7(7)
C6 C10 C15 C14 -179.0(4)
C21 C16 C17 C18 -0.7(8)
C22 C16 C17 C18 178.9(5)
C16 C17 C18 C19 0.6(9)
C17 C18 C19 C20 -0.4(8)
C17 C18 C19 Br2 179.5(4)
C18 C19 C20 C21 0.4(8)
Br2 C19 C20 C21 -179.5(4)
C17 C16 C21 C20 0.6(7)
C22 C16 C21 C20 -178.9(4)
C19 C20 C21 C16 -0.5(7)
C21 C16 C22 O23 173.5(5)
C17 C16 C22 O23 -6.0(8)
C21 C16 C22 O24 -6.7(6)
C17 C16 C22 O24 173.7(4)

loop_
_cod_related_entry_id
_cod_related_entry_database
_cod_related_entry_code
1 ChemSpider 30657569
